data_4317982
loop_
_publ_author_name
'John M. Rowland'
'Marilyn M. Olmstead'
'Pradip K. Mascharak'

_publ_section_title
;
 Unusual Reactivity of Methylene Group Adjacent to Pyridine-2-Carboxamido
 Moiety in Iron(III) and Cobalt(III) Complexes
;
_journal_name_full 'Inorganic Chemistry'
_journal_page_first 2754
_journal_page_last 2760
_journal_paper_doi 10.1021/ic011197e
_journal_volume 41
_journal_year 2002
_chemical_formula_sum 'C25 H20 Cl Co N6 O9'
_chemical_formula_weight 642.85
_chemical_name_common '[Co(bpca)~2~]ClO~4~^.^CH~3~OH'
_chemical_name_systematic
;

  ?

;
_space_group_IT_number 2
_symmetry_cell_setting triclinic
_symmetry_space_group_name_Hall '-P 1'
_symmetry_space_group_name_H-M 'P -1'
_atom_sites_solution_hydrogens geom
_atom_sites_solution_primary direct
_atom_sites_solution_secondary difmap
_audit_creation_method SHELXL-97
_cell_angle_alpha 110.182(4)
_cell_angle_beta 102.203(7)
_cell_angle_gamma 101.096(3)
_cell_formula_units_Z 2
_cell_length_a 8.8361(9)
_cell_length_b 11.4944(12)
_cell_length_c 14.4695(14)
_cell_measurement_reflns_used 743
_cell_measurement_temperature 91(2)
_cell_measurement_theta_max 31.4
_cell_measurement_theta_min 2.5
_cell_volume 1290.6(2)
_computing_cell_refinement 'Bruker SMART'
_computing_data_collection 'Bruker SMART'
_computing_data_reduction 'Bruker SAINT'
_computing_molecular_graphics 'SHELXTL 5.10 (Sheldrick, 1994)'
_computing_publication_material 'SHELXTL 6.10 (Sheldrick, 2001)'
_computing_structure_refinement 'SHELXTL 6.10 (Sheldrick, 2001)'
_computing_structure_solution 'SHELXS-97 (Sheldrick, 1990)'
_diffrn_ambient_temperature 91(2)
_diffrn_detector_area_resol_mean 8.3
_diffrn_measured_fraction_theta_full 0.912
_diffrn_measured_fraction_theta_max 0.912
_diffrn_measurement_device_type 'Bruker SMART 1000'
_diffrn_measurement_method \w
_diffrn_radiation_monochromator graphite
_diffrn_radiation_source 'normal-focus sealed tube'
_diffrn_radiation_type MoK\a
_diffrn_radiation_wavelength 0.71073
_diffrn_reflns_av_R_equivalents 0.024
_diffrn_reflns_av_sigmaI/netI 0.030
_diffrn_reflns_limit_h_max 11
_diffrn_reflns_limit_h_min -12
_diffrn_reflns_limit_k_max 15
_diffrn_reflns_limit_k_min -16
_diffrn_reflns_limit_l_max 20
_diffrn_reflns_limit_l_min -20
_diffrn_reflns_number 17067
_diffrn_reflns_theta_full 31.48
_diffrn_reflns_theta_max 31.48
_diffrn_reflns_theta_min 1.97
_diffrn_standards_number 0
_exptl_absorpt_coefficient_mu 0.837
_exptl_absorpt_correction_T_max 0.959
_exptl_absorpt_correction_T_min 0.831
_exptl_absorpt_correction_type multi-scan
_exptl_absorpt_process_details 'SADABS 2.03 (Sheldrick, 2001)'
_exptl_crystal_colour orange
_exptl_crystal_density_diffrn 1.654
_exptl_crystal_density_method 'not measured'
_exptl_crystal_description plate
_exptl_crystal_F_000 656
_exptl_crystal_size_max 0.23
_exptl_crystal_size_mid 0.17
_exptl_crystal_size_min 0.05
_refine_diff_density_max 0.959
_refine_diff_density_min -0.457
_refine_diff_density_rms 0.074
_refine_ls_extinction_method 'omitted 0,0,1 due to extinction'
_refine_ls_goodness_of_fit_ref 1.050
_refine_ls_hydrogen_treatment mixed
_refine_ls_matrix_type full
_refine_ls_number_parameters 383
_refine_ls_number_reflns 7815
_refine_ls_number_restraints 0
_refine_ls_restrained_S_all 1.050
_refine_ls_R_factor_all 0.0461
_refine_ls_R_factor_gt 0.0377
_refine_ls_shift/su_max 0.001
_refine_ls_shift/su_mean 0.001
_refine_ls_structure_factor_coef Fsqd
_refine_ls_weighting_details 'calc w=1/[\s^2^(Fo^2^)+(0.0446P)^2^+1.0976P] where P=(Fo^2^+2Fc^2^)/3'
_refine_ls_weighting_scheme calc
_refine_ls_wR_factor_gt 0.0949
_refine_ls_wR_factor_ref 0.0991
_reflns_number_gt 6747
_reflns_number_total 7815
_reflns_threshold_expression >2\s(I)
_cod_data_source_file ic011197e_3.cif
_cod_data_source_block mn1248
_cod_depositor_comments
;
The following automatic conversions were performed:

'_exptl_absorpt_correction_type' value 'multiscan' changed to
'multi-scan' according to the built-in table from CIF Core dictionary
named 'cif_core.dic' version 2.4.1 from 2010-06-29.

Automatic conversion script
Id: cif_fix_values 1646 2011-03-28 12:23:43Z adriana 
;
_cod_database_code 4317982

loop_
_symmetry_equiv_pos_as_xyz
'x, y, z'
'-x, -y, -z'

loop_
_atom_site_label
_atom_site_type_symbol
_atom_site_fract_x
_atom_site_fract_y
_atom_site_fract_z
_atom_site_U_iso_or_equiv
_atom_site_adp_type
_atom_site_occupancy
_atom_site_symmetry_multiplicity
_atom_site_calc_flag
_atom_site_refinement_flags
_atom_site_disorder_assembly
_atom_site_disorder_group
Co1 Co 0.57473(3) 0.81601(2) 0.731173(16) 0.01308(6) Uani 1 1 d . . .
O1 O 0.6672(2) 1.15629(15) 0.96659(11) 0.0382(4) Uani 1 1 d . . .
O2 O 0.7714(2) 0.97318(15) 1.03836(11) 0.0362(4) Uani 1 1 d . . .
O3 O 0.56734(15) 0.64582(12) 0.43874(9) 0.0178(2) Uani 1 1 d . . .
O4 O 0.28027(14) 0.51958(12) 0.47259(9) 0.0168(2) Uani 1 1 d . . .
N1 N 0.51176(16) 0.95429(13) 0.69967(10) 0.0149(3) Uani 1 1 d . . .
N2 N 0.64699(18) 0.94153(14) 0.86901(10) 0.0168(3) Uani 1 1 d . . .
N3 N 0.65563(17) 0.70862(14) 0.79563(11) 0.0155(3) Uani 1 1 d . . .
N4 N 0.77589(17) 0.85682(13) 0.69925(11) 0.0152(3) Uani 1 1 d . . .
N5 N 0.50096(16) 0.69212(13) 0.59271(10) 0.0141(2) Uani 1 1 d . . .
N6 N 0.35696(17) 0.74154(13) 0.73035(10) 0.0146(2) Uani 1 1 d . . .
C1 C 0.43904(19) 0.95074(16) 0.60698(12) 0.0160(3) Uani 1 1 d . . .
H1 H 0.4148 0.8734 0.5472 0.019 Uiso 1 1 calc R . .
C2 C 0.3982(2) 1.05753(18) 0.59622(13) 0.0185(3) Uani 1 1 d . . .
H2 H 0.3471 1.0528 0.5298 0.022 Uiso 1 1 calc R . .
C3 C 0.4326(2) 1.17085(18) 0.68316(14) 0.0210(3) Uani 1 1 d . . .
H3 H 0.4045 1.2442 0.6772 0.025 Uiso 1 1 calc R . .
C4 C 0.5089(2) 1.17483(18) 0.77900(14) 0.0230(3) Uani 1 1 d . . .
H4 H 0.5346 1.2512 0.8398 0.028 Uiso 1 1 calc R . .
C5 C 0.5468(2) 1.06558(16) 0.78428(13) 0.0186(3) Uani 1 1 d . . .
C6 C 0.6283(2) 1.06258(17) 0.88546(14) 0.0227(3) Uani 1 1 d . . .
C7 C 0.7166(2) 0.90686(17) 0.94605(13) 0.0219(3) Uani 1 1 d . . .
C8 C 0.7189(2) 0.76903(17) 0.90010(13) 0.0196(3) Uani 1 1 d . . .
C9 C 0.7823(3) 0.70761(19) 0.95901(15) 0.0264(4) Uani 1 1 d . . .
H9 H 0.8265 0.7519 1.0319 0.032 Uiso 1 1 calc R . .
C10 C 0.7802(3) 0.57923(19) 0.90940(15) 0.0262(4) Uani 1 1 d . . .
H10 H 0.8223 0.5344 0.9481 0.031 Uiso 1 1 calc R . .
C11 C 0.7159(2) 0.51819(18) 0.80317(15) 0.0218(3) Uani 1 1 d . . .
H11 H 0.7138 0.4309 0.7681 0.026 Uiso 1 1 calc R . .
C12 C 0.6545(2) 0.58546(16) 0.74800(13) 0.0177(3) Uani 1 1 d . . .
H12 H 0.6107 0.5432 0.6750 0.021 Uiso 1 1 calc R . .
C13 C 0.9200(2) 0.93848(17) 0.76354(13) 0.0195(3) Uani 1 1 d . . .
H13 H 0.9308 0.9833 0.8344 0.023 Uiso 1 1 calc R . .
C14 C 1.0532(2) 0.95877(18) 0.72889(15) 0.0229(4) Uani 1 1 d . . .
H14 H 1.1543 1.0163 0.7757 0.027 Uiso 1 1 calc R . .
C15 C 1.0380(2) 0.89470(19) 0.62560(15) 0.0231(4) Uani 1 1 d . . .
H15 H 1.1282 0.9089 0.6007 0.028 Uiso 1 1 calc R . .
C16 C 0.8898(2) 0.80928(17) 0.55854(14) 0.0195(3) Uani 1 1 d . . .
H16 H 0.8767 0.7636 0.4874 0.023 Uiso 1 1 calc R . .
C17 C 0.76207(19) 0.79278(16) 0.59831(12) 0.0150(3) Uani 1 1 d . . .
C18 C 0.59945(19) 0.70030(15) 0.53212(12) 0.0142(3) Uani 1 1 d . . .
C19 C 0.34809(19) 0.60652(15) 0.55751(12) 0.0138(3) Uani 1 1 d . . .
C20 C 0.27075(19) 0.63467(15) 0.64251(12) 0.0144(3) Uani 1 1 d . . .
C21 C 0.1215(2) 0.55924(17) 0.63191(13) 0.0175(3) Uani 1 1 d . . .
H21 H 0.0661 0.4830 0.5711 0.021 Uiso 1 1 calc R . .
C22 C 0.0531(2) 0.59665(18) 0.71208(14) 0.0202(3) Uani 1 1 d . . .
H22 H -0.0497 0.5465 0.7068 0.024 Uiso 1 1 calc R . .
C23 C 0.1379(2) 0.70813(18) 0.79930(13) 0.0194(3) Uani 1 1 d . . .
H23 H 0.0920 0.7371 0.8538 0.023 Uiso 1 1 calc R . .
C24 C 0.2910(2) 0.77792(16) 0.80705(13) 0.0171(3) Uani 1 1 d . . .
H24 H 0.3498 0.8530 0.8681 0.021 Uiso 1 1 calc R . .
Cl1 Cl 0.91226(5) 1.22911(4) 0.67679(3) 0.02265(9) Uani 1 1 d . . .
O5 O 0.9234(2) 1.31412(19) 0.77909(14) 0.0490(5) Uani 1 1 d . . .
O6 O 1.07190(17) 1.21827(15) 0.67425(12) 0.0307(3) Uani 1 1 d . . .
O7 O 0.8523(2) 1.28048(18) 0.60326(16) 0.0502(5) Uani 1 1 d . . .
O8 O 0.80500(17) 1.10354(14) 0.64929(12) 0.0291(3) Uani 1 1 d . . .
O9 O 1.3304(2) 1.38355(17) 0.86677(13) 0.0382(4) Uani 1 1 d . . .
H9A H 1.232(4) 1.331(3) 0.802(2) 0.046 Uiso 1 1 d . . .
C25 C 1.3376(3) 1.5157(2) 0.89312(18) 0.0332(4) Uani 1 1 d . . .
H25A H 1.2353 1.5289 0.9039 0.050 Uiso 1 1 calc R . .
H25B H 1.3560 1.5402 0.8370 0.050 Uiso 1 1 calc R . .
H25C H 1.4265 1.5695 0.9567 0.050 Uiso 1 1 calc R . .

loop_
_atom_site_aniso_label
_atom_site_aniso_U_11
_atom_site_aniso_U_22
_atom_site_aniso_U_33
_atom_site_aniso_U_23
_atom_site_aniso_U_13
_atom_site_aniso_U_12
Co1 0.01472(10) 0.01221(10) 0.01032(10) 0.00338(7) 0.00334(7) 0.00219(7)
O1 0.0671(11) 0.0220(7) 0.0179(7) 0.0030(5) 0.0032(7) 0.0164(7)
O2 0.0621(11) 0.0261(7) 0.0133(6) 0.0027(5) -0.0007(6) 0.0205(7)
O3 0.0208(6) 0.0191(6) 0.0134(5) 0.0061(4) 0.0067(4) 0.0045(5)
O4 0.0169(5) 0.0160(5) 0.0133(5) 0.0029(4) 0.0030(4) 0.0026(4)
N1 0.0153(6) 0.0151(6) 0.0131(6) 0.0052(5) 0.0043(5) 0.0028(5)
N2 0.0228(7) 0.0135(6) 0.0114(6) 0.0040(5) 0.0023(5) 0.0044(5)
N3 0.0169(6) 0.0154(6) 0.0143(6) 0.0057(5) 0.0063(5) 0.0039(5)
N4 0.0154(6) 0.0148(6) 0.0143(6) 0.0068(5) 0.0026(5) 0.0025(5)
N5 0.0140(6) 0.0136(6) 0.0119(6) 0.0030(5) 0.0041(5) 0.0016(5)
N6 0.0166(6) 0.0147(6) 0.0125(6) 0.0051(5) 0.0051(5) 0.0047(5)
C1 0.0135(6) 0.0192(7) 0.0146(7) 0.0067(6) 0.0047(5) 0.0028(6)
C2 0.0153(7) 0.0246(8) 0.0184(7) 0.0123(6) 0.0050(6) 0.0047(6)
C3 0.0226(8) 0.0205(8) 0.0243(8) 0.0128(7) 0.0076(7) 0.0086(6)
C4 0.0303(9) 0.0175(8) 0.0206(8) 0.0077(6) 0.0063(7) 0.0074(7)
C5 0.0236(8) 0.0158(7) 0.0139(7) 0.0050(6) 0.0030(6) 0.0045(6)
C6 0.0317(9) 0.0178(8) 0.0153(7) 0.0054(6) 0.0028(7) 0.0072(7)
C7 0.0313(9) 0.0179(8) 0.0144(7) 0.0053(6) 0.0034(7) 0.0084(7)
C8 0.0263(8) 0.0173(8) 0.0149(7) 0.0057(6) 0.0056(6) 0.0076(6)
C9 0.0380(10) 0.0250(9) 0.0178(8) 0.0100(7) 0.0065(7) 0.0126(8)
C10 0.0360(10) 0.0252(9) 0.0261(9) 0.0156(8) 0.0121(8) 0.0147(8)
C11 0.0266(8) 0.0177(8) 0.0259(9) 0.0101(7) 0.0134(7) 0.0084(7)
C12 0.0186(7) 0.0157(7) 0.0189(7) 0.0055(6) 0.0092(6) 0.0040(6)
C13 0.0181(7) 0.0188(8) 0.0176(7) 0.0082(6) 0.0000(6) 0.0012(6)
C14 0.0155(7) 0.0238(8) 0.0262(9) 0.0125(7) 0.0004(6) 0.0007(6)
C15 0.0153(7) 0.0275(9) 0.0288(9) 0.0142(7) 0.0081(7) 0.0039(6)
C16 0.0178(7) 0.0218(8) 0.0217(8) 0.0105(7) 0.0084(6) 0.0062(6)
C17 0.0149(7) 0.0148(7) 0.0159(7) 0.0071(6) 0.0048(6) 0.0037(5)
C18 0.0168(7) 0.0130(7) 0.0138(7) 0.0057(5) 0.0054(5) 0.0047(5)
C19 0.0148(7) 0.0136(7) 0.0130(6) 0.0053(5) 0.0043(5) 0.0043(5)
C20 0.0153(7) 0.0146(7) 0.0127(6) 0.0048(5) 0.0037(5) 0.0047(5)
C21 0.0163(7) 0.0192(8) 0.0161(7) 0.0070(6) 0.0046(6) 0.0038(6)
C22 0.0167(7) 0.0265(9) 0.0201(8) 0.0117(7) 0.0070(6) 0.0059(6)
C23 0.0200(7) 0.0249(8) 0.0179(7) 0.0099(6) 0.0095(6) 0.0097(6)
C24 0.0204(7) 0.0170(7) 0.0142(7) 0.0045(6) 0.0070(6) 0.0072(6)
Cl1 0.02028(19) 0.01756(19) 0.0269(2) 0.00709(16) 0.00446(16) 0.00496(15)
O5 0.0376(9) 0.0478(11) 0.0391(9) -0.0101(8) 0.0081(8) 0.0186(8)
O6 0.0217(6) 0.0357(8) 0.0335(8) 0.0117(6) 0.0120(6) 0.0060(6)
O7 0.0432(10) 0.0364(9) 0.0647(12) 0.0344(9) -0.0104(9) 0.0006(7)
O8 0.0237(6) 0.0224(7) 0.0392(8) 0.0143(6) 0.0072(6) 0.0015(5)
O9 0.0412(9) 0.0345(8) 0.0348(8) 0.0118(7) 0.0040(7) 0.0143(7)
C25 0.0350(11) 0.0320(11) 0.0364(11) 0.0174(9) 0.0098(9) 0.0124(9)

loop_
_atom_type_symbol
_atom_type_description
_atom_type_scat_dispersion_real
_atom_type_scat_dispersion_imag
_atom_type_scat_source
C C 0.0033 0.0016 'International Tables Vol C Tables 4.2.6.8 and 6.1.1.4'
H H 0.0000 0.0000 'International Tables Vol C Tables 4.2.6.8 and 6.1.1.4'
N N 0.0061 0.0033 'International Tables Vol C Tables 4.2.6.8 and 6.1.1.4'
O O 0.0106 0.0060 'International Tables Vol C Tables 4.2.6.8 and 6.1.1.4'
Cl Cl 0.1484 0.1585 'International Tables Vol C Tables 4.2.6.8 and 6.1.1.4'
Co Co 0.3494 0.9721 'International Tables Vol C Tables 4.2.6.8 and 6.1.1.4'

loop_
_geom_angle_atom_site_label_1
_geom_angle_atom_site_label_2
_geom_angle_atom_site_label_3
_geom_angle
_geom_angle_site_symmetry_1
_geom_angle_site_symmetry_3
_geom_angle_publ_flag
N5 Co1 N2 179.16(6) . . ?
N5 Co1 N3 97.82(6) . . ?
N2 Co1 N3 83.01(6) . . ?
N5 Co1 N4 83.26(6) . . ?
N2 Co1 N4 96.88(6) . . ?
N3 Co1 N4 90.15(6) . . ?
N5 Co1 N1 95.68(6) . . ?
N2 Co1 N1 83.49(6) . . ?
N3 Co1 N1 166.50(6) . . ?
N4 Co1 N1 91.25(6) . . ?
N5 Co1 N6 83.01(6) . . ?
N2 Co1 N6 96.86(6) . . ?
N3 Co1 N6 90.27(6) . . ?
N4 Co1 N6 166.20(6) . . ?
N1 Co1 N6 91.55(6) . . ?
C1 N1 C5 118.55(15) . . ?
C1 N1 Co1 127.99(12) . . ?
C5 N1 Co1 113.45(11) . . ?
C7 N2 C6 124.14(14) . . ?
C7 N2 Co1 118.15(12) . . ?
C6 N2 Co1 117.71(11) . . ?
C12 N3 C8 119.17(15) . . ?
C12 N3 Co1 126.84(12) . . ?
C8 N3 Co1 113.99(11) . . ?
C13 N4 C17 118.75(15) . . ?
C13 N4 Co1 128.19(12) . . ?
C17 N4 Co1 113.06(11) . . ?
C18 N5 C19 124.42(13) . . ?
C18 N5 Co1 117.19(11) . . ?
C19 N5 Co1 118.21(11) . . ?
C24 N6 C20 118.85(14) . . ?
C24 N6 Co1 127.57(12) . . ?
C20 N6 Co1 113.39(11) . . ?
N1 C1 C2 121.69(16) . . ?
N1 C1 H1 119.2 . . ?
C2 C1 H1 119.2 . . ?
C3 C2 C1 119.61(16) . . ?
C3 C2 H2 120.2 . . ?
C1 C2 H2 120.2 . . ?
C2 C3 C4 118.71(16) . . ?
C2 C3 H3 120.6 . . ?
C4 C3 H3 120.6 . . ?
C5 C4 C3 118.79(17) . . ?
C5 C4 H4 120.6 . . ?
C3 C4 H4 120.6 . . ?
N1 C5 C4 122.66(16) . . ?
N1 C5 C6 115.66(15) . . ?
C4 C5 C6 121.68(16) . . ?
O1 C6 N2 128.30(17) . . ?
O1 C6 C5 122.02(17) . . ?
N2 C6 C5 109.67(14) . . ?
O2 C7 N2 128.09(17) . . ?
O2 C7 C8 122.30(16) . . ?
N2 C7 C8 109.61(14) . . ?
N3 C8 C9 122.10(16) . . ?
N3 C8 C7 115.23(15) . . ?
C9 C8 C7 122.67(16) . . ?
C8 C9 C10 118.67(17) . . ?
C8 C9 H9 120.7 . . ?
C10 C9 H9 120.7 . . ?
C11 C10 C9 119.07(17) . . ?
C11 C10 H10 120.5 . . ?
C9 C10 H10 120.5 . . ?
C10 C11 C12 119.56(17) . . ?
C10 C11 H11 120.2 . . ?
C12 C11 H11 120.2 . . ?
N3 C12 C11 121.43(16) . . ?
N3 C12 H12 119.3 . . ?
C11 C12 H12 119.3 . . ?
N4 C13 C14 121.55(17) . . ?
N4 C13 H13 119.2 . . ?
C14 C13 H13 119.2 . . ?
C15 C14 C13 119.52(16) . . ?
C15 C14 H14 120.2 . . ?
C13 C14 H14 120.2 . . ?
C14 C15 C16 119.41(17) . . ?
C14 C15 H15 120.3 . . ?
C16 C15 H15 120.3 . . ?
C17 C16 C15 118.10(17) . . ?
C17 C16 H16 120.9 . . ?
C15 C16 H16 120.9 . . ?
N4 C17 C16 122.65(15) . . ?
N4 C17 C18 115.74(14) . . ?
C16 C17 C18 121.61(15) . . ?
O3 C18 N5 128.44(15) . . ?
O3 C18 C17 121.99(15) . . ?
N5 C18 C17 109.56(13) . . ?
O4 C19 N5 128.18(15) . . ?
O4 C19 C20 122.49(15) . . ?
N5 C19 C20 109.33(13) . . ?
N6 C20 C21 122.24(15) . . ?
N6 C20 C19 115.39(14) . . ?
C21 C20 C19 122.36(14) . . ?
C20 C21 C22 118.87(16) . . ?
C20 C21 H21 120.6 . . ?
C22 C21 H21 120.6 . . ?
C23 C22 C21 118.70(16) . . ?
C23 C22 H22 120.6 . . ?
C21 C22 H22 120.6 . . ?
C22 C23 C24 119.76(16) . . ?
C22 C23 H23 120.1 . . ?
C24 C23 H23 120.1 . . ?
N6 C24 C23 121.47(15) . . ?
N6 C24 H24 119.3 . . ?
C23 C24 H24 119.3 . . ?
O8 Cl1 O5 110.21(12) . . ?
O8 Cl1 O7 108.99(10) . . ?
O5 Cl1 O7 110.29(13) . . ?
O8 Cl1 O6 109.64(9) . . ?
O5 Cl1 O6 108.66(10) . . ?
O7 Cl1 O6 109.04(12) . . ?
C25 O9 H9A 106.7(17) . . ?
O9 C25 H25A 109.5 . . ?
O9 C25 H25B 109.5 . . ?
H25A C25 H25B 109.5 . . ?
O9 C25 H25C 109.5 . . ?
H25A C25 H25C 109.5 . . ?
H25B C25 H25C 109.5 . . ?

loop_
_geom_bond_atom_site_label_1
_geom_bond_atom_site_label_2
_geom_bond_distance
_geom_bond_site_symmetry_2
_geom_bond_publ_flag
Co1 N5 1.8944(13) . ?
Co1 N2 1.8944(14) . ?
Co1 N3 1.9382(14) . ?
Co1 N4 1.9413(15) . ?
Co1 N1 1.9434(14) . ?
Co1 N6 1.9455(14) . ?
O1 C6 1.213(2) . ?
O2 C7 1.217(2) . ?
O3 C18 1.2183(19) . ?
O4 C19 1.2159(19) . ?
N1 C1 1.342(2) . ?
N1 C5 1.355(2) . ?
N2 C7 1.375(2) . ?
N2 C6 1.377(2) . ?
N3 C12 1.341(2) . ?
N3 C8 1.360(2) . ?
N4 C13 1.344(2) . ?
N4 C17 1.356(2) . ?
N5 C18 1.372(2) . ?
N5 C19 1.380(2) . ?
N6 C24 1.339(2) . ?
N6 C20 1.363(2) . ?
C1 C2 1.393(2) . ?
C1 H1 0.9500 . ?
C2 C3 1.388(3) . ?
C2 H2 0.9500 . ?
C3 C4 1.389(3) . ?
C3 H3 0.9500 . ?
C4 C5 1.383(2) . ?
C4 H4 0.9500 . ?
C5 C6 1.504(2) . ?
C7 C8 1.498(2) . ?
C8 C9 1.380(2) . ?
C9 C10 1.395(3) . ?
C9 H9 0.9500 . ?
C10 C11 1.382(3) . ?
C10 H10 0.9500 . ?
C11 C12 1.391(2) . ?
C11 H11 0.9500 . ?
C12 H12 0.9500 . ?
C13 C14 1.384(3) . ?
C13 H13 0.9500 . ?
C14 C15 1.383(3) . ?
C14 H14 0.9500 . ?
C15 C16 1.390(2) . ?
C15 H15 0.9500 . ?
C16 C17 1.381(2) . ?
C16 H16 0.9500 . ?
C17 C18 1.497(2) . ?
C19 C20 1.500(2) . ?
C20 C21 1.377(2) . ?
C21 C22 1.396(2) . ?
C21 H21 0.9500 . ?
C22 C23 1.382(3) . ?
C22 H22 0.9500 . ?
C23 C24 1.394(2) . ?
C23 H23 0.9500 . ?
C24 H24 0.9500 . ?
Cl1 O8 1.4345(14) . ?
Cl1 O5 1.4348(17) . ?
Cl1 O7 1.4411(17) . ?
Cl1 O6 1.4467(15) . ?
O9 C25 1.418(3) . ?
O9 H9A 1.03(3) . ?
C25 H25A 0.9800 . ?
C25 H25B 0.9800 . ?
C25 H25C 0.9800 . ?

loop_
_geom_hbond_atom_site_label_D
_geom_hbond_atom_site_label_H
_geom_hbond_atom_site_label_A
_geom_hbond_distance_DH
_geom_hbond_distance_HA
_geom_hbond_distance_DA
_geom_hbond_angle_DHA
_geom_hbond_site_symmetry_A
O9 H9A O6 1.03(3) 1.91(3) 2.928(2) 171(3) .
O9 H9A O5 1.03(3) 2.64(3) 3.383(3) 129(2) .
O9 H9A Cl1 1.03(3) 2.78(3) 3.7646(18) 160(2) .
